data_7110031
loop_
_publ_author_name
'Neng-Jun Zhong'
'Feng Wei'
'Qing-Qing Xuan'
'Li Liu'
'Dong Wang'
'Yong-Jun Chen'

_publ_section_title
;
 Highly diastereo-- and enantioselective [3+2] annulation of
 isatin-derived Morita-Baylis-Hillman carbonates with trifluoropyruvate
 catalyzed by tertiary amines
;
_journal_name_full Chem.Commun.
_journal_page_first 11071
_journal_paper_doi 10.1039/c3cc46490c
_journal_volume 49
_journal_year 2013
_chemical_absolute_configuration ad
_chemical_formula_moiety 'C23 H16 Br F3 N2 O4'
_chemical_formula_sum 'C23 H16 Br F3 N2 O4'
_chemical_formula_weight 521.29
_chemical_name_systematic
;
?
;
_space_group_IT_number 19
_symmetry_cell_setting orthorhombic
_symmetry_space_group_name_Hall 'P 2ac 2ab'
_symmetry_space_group_name_H-M 'P 21 21 21'
_atom_sites_solution_hydrogens geom
_atom_sites_solution_primary direct
_atom_sites_solution_secondary difmap
_audit_creation_method SHELXL-97
_cell_angle_alpha 90.00
_cell_angle_beta 90.00
_cell_angle_gamma 90.00
_cell_formula_units_Z 4
_cell_length_a 8.0616(16)
_cell_length_b 10.147(2)
_cell_length_c 26.551(5)
_cell_measurement_reflns_used 6431
_cell_measurement_temperature 173(2)
_cell_measurement_theta_max 27.4703
_cell_measurement_theta_min 2.1488
_cell_volume 2171.9(7)
_computing_cell_refinement 'CrystalClear (Rigaku Inc., 2008)'
_computing_data_collection 'CrystalClear (Rigaku Inc., 2008)'
_computing_data_reduction 'CrystalClear (Rigaku Inc., 2008)'
_computing_molecular_graphics
;
Mercury: visualization and analysis of crystal structures, C. F. Macrae,
P. R. Edgington, P. McCabe, E. Pidcock, G. P. Shields, R. Taylor,
M. Towler and J. van de Streek, J. Appl. Cryst., 39, 453-457, 2006.
;
_computing_publication_material 'SHELX-97 (Sheldrick, 2008)'
_computing_structure_refinement 'SHELX-97 (Sheldrick, 2008)'
_computing_structure_solution 'SHELX-97 (Sheldrick, 2008)'
_diffrn_ambient_temperature 173(2)
_diffrn_detector_area_resol_mean 28.5714
_diffrn_measured_fraction_theta_full 0.995
_diffrn_measured_fraction_theta_max 0.995
_diffrn_measurement_device_type 'Saturn724+ CCD'
_diffrn_measurement_method '\w scans at fixed \c = 45\%'
_diffrn_radiation_monochromator graphite
_diffrn_radiation_source 'fine-focus sealed tube'
_diffrn_radiation_type MoK\a
_diffrn_radiation_wavelength 0.71073
_diffrn_reflns_av_R_equivalents 0.0379
_diffrn_reflns_av_sigmaI/netI 0.0360
_diffrn_reflns_limit_h_max 10
_diffrn_reflns_limit_h_min -10
_diffrn_reflns_limit_k_max 13
_diffrn_reflns_limit_k_min -12
_diffrn_reflns_limit_l_max 32
_diffrn_reflns_limit_l_min -34
_diffrn_reflns_number 14343
_diffrn_reflns_theta_full 27.47
_diffrn_reflns_theta_max 27.47
_diffrn_reflns_theta_min 3.05
_exptl_absorpt_coefficient_mu 1.952
_exptl_absorpt_correction_T_max 1.0000
_exptl_absorpt_correction_T_min 0.6779
_exptl_absorpt_correction_type multi-scan
_exptl_absorpt_process_details 'CrystalClear (Rigaku Inc., 2008)'
_exptl_crystal_colour Colorless
_exptl_crystal_density_diffrn 1.594
_exptl_crystal_density_method 'not measured'
_exptl_crystal_description block
_exptl_crystal_F_000 1048
_exptl_crystal_size_max 0.46
_exptl_crystal_size_mid 0.34
_exptl_crystal_size_min 0.32
_refine_diff_density_max 0.393
_refine_diff_density_min -0.409
_refine_diff_density_rms 0.050
_refine_ls_abs_structure_details 'Flack H D (1983), Acta Cryst. A39, 876-881'
_refine_ls_abs_structure_Flack 0.000(7)
_refine_ls_extinction_method none
_refine_ls_goodness_of_fit_ref 1.088
_refine_ls_hydrogen_treatment constr
_refine_ls_matrix_type full
_refine_ls_number_parameters 299
_refine_ls_number_reflns 4940
_refine_ls_number_restraints 0
_refine_ls_restrained_S_all 1.088
_refine_ls_R_factor_all 0.0383
_refine_ls_R_factor_gt 0.0346
_refine_ls_shift/su_max 0.001
_refine_ls_shift/su_mean 0.000
_refine_ls_structure_factor_coef Fsqd
_refine_ls_weighting_details 'calc w=1/[\s^2^(Fo^2^)+(0.0274P)^2^+0.6280P] where P=(Fo^2^+2Fc^2^)/3'
_refine_ls_weighting_scheme calc
_refine_ls_wR_factor_gt 0.0741
_refine_ls_wR_factor_ref 0.0759
_reflns_number_gt 4629
_reflns_number_total 4940
_reflns_threshold_expression >2sigma(I)
_cod_data_source_file c3cc46490c.txt
_cod_data_source_block a
_cod_original_cell_volume 2171.8(7)
_cod_original_sg_symbol_H-M P2(1)2(1)2(1)
_cod_database_code 7110031

loop_
_symmetry_equiv_pos_as_xyz
'x, y, z'
'-x+1/2, -y, z+1/2'
'-x, y+1/2, -z+1/2'
'x+1/2, -y+1/2, -z'

loop_
_atom_site_label
_atom_site_type_symbol
_atom_site_fract_x
_atom_site_fract_y
_atom_site_fract_z
_atom_site_U_iso_or_equiv
_atom_site_adp_type
_atom_site_occupancy
_atom_site_symmetry_multiplicity
_atom_site_calc_flag
_atom_site_refinement_flags
Br1 Br 0.74688(4) 0.81553(2) 0.133963(12) 0.04358(9) Uani 1 1 d .
F1 F 0.9775(2) 0.07549(17) 0.22660(7) 0.0507(5) Uani 1 1 d .
F2 F 1.18556(19) 0.14446(16) 0.18280(6) 0.0440(4) Uani 1 1 d .
F3 F 1.04856(19) 0.28010(16) 0.22980(6) 0.0390(4) Uani 1 1 d .
O1 O 0.9304(2) 0.08785(17) 0.12412(7) 0.0358(4) Uani 1 1 d .
O2 O 1.2259(2) 0.40643(18) 0.15084(7) 0.0352(4) Uani 1 1 d .
O3 O 0.6325(2) 0.12654(19) 0.16164(8) 0.0413(5) Uani 1 1 d .
O4 O 0.71467(19) 0.30329(17) 0.20685(7) 0.0335(4) Uani 1 1 d .
N1 N 1.1513(4) 0.3785(3) 0.00046(10) 0.0523(7) Uani 1 1 d .
N2 N 1.0037(2) 0.5468(2) 0.14343(7) 0.0253(4) Uani 1 1 d .
C1 C 1.0345(3) 0.1773(3) 0.19896(10) 0.0358(6) Uani 1 1 d .
C2 C 0.9147(3) 0.2028(2) 0.15515(9) 0.0276(5) Uani 1 1 d .
C3 C 0.9990(3) 0.1234(3) 0.07962(10) 0.0344(6) Uani 1 1 d .
H3 H 1.0270 0.0617 0.0541 0.041 Uiso 1 1 calc R
C4 C 1.0237(3) 0.2519(2) 0.07469(9) 0.0285(5) Uani 1 1 d .
C5 C 0.9560(3) 0.3250(2) 0.12044(8) 0.0245(5) Uani 1 1 d .
C6 C 1.0943(3) 0.3187(3) 0.03277(10) 0.0363(6) Uani 1 1 d .
C7 C 1.0807(3) 0.4264(2) 0.14134(9) 0.0258(5) Uani 1 1 d .
C8 C 0.8423(3) 0.5413(2) 0.12261(8) 0.0230(5) Uani 1 1 d .
C9 C 0.7225(3) 0.6364(2) 0.11506(9) 0.0273(5) Uani 1 1 d .
C10 C 0.5739(3) 0.6019(3) 0.09156(10) 0.0310(5) Uani 1 1 d .
H10 H 0.4919 0.6676 0.0860 0.037 Uiso 1 1 calc R
C11 C 0.5438(3) 0.4741(3) 0.07622(10) 0.0312(5) Uani 1 1 d .
H11 H 0.4418 0.4524 0.0603 0.037 Uiso 1 1 calc R
C12 C 0.6631(3) 0.3769(2) 0.08410(9) 0.0284(5) Uani 1 1 d .
H12 H 0.6439 0.2887 0.0735 0.034 Uiso 1 1 calc R
C13 C 0.8094(3) 0.4111(2) 0.10751(9) 0.0236(5) Uani 1 1 d .
C14 C 1.0995(3) 0.6638(2) 0.15739(9) 0.0290(5) Uani 1 1 d .
H14B H 1.1924 0.6362 0.1794 0.035 Uiso 1 1 calc R
H14A H 1.0275 0.7233 0.1773 0.035 Uiso 1 1 calc R
C15 C 1.1695(3) 0.7400(2) 0.11322(9) 0.0266(5) Uani 1 1 d .
C16 C 1.1534(3) 0.6988(3) 0.06375(10) 0.0341(6) Uani 1 1 d .
H16 H 1.0930 0.6208 0.0563 0.041 Uiso 1 1 calc R
C17 C 1.2250(4) 0.7710(3) 0.02501(11) 0.0440(7) Uani 1 1 d .
H17 H 1.2133 0.7422 -0.0089 0.053 Uiso 1 1 calc R
C18 C 1.3131(4) 0.8841(3) 0.03549(13) 0.0472(8) Uani 1 1 d .
H18 H 1.3619 0.9331 0.0089 0.057 Uiso 1 1 calc R
C19 C 1.3303(3) 0.9261(3) 0.08432(13) 0.0437(7) Uani 1 1 d .
H19 H 1.3919 1.0037 0.0914 0.052 Uiso 1 1 calc R
C20 C 1.2576(3) 0.8552(2) 0.12368(10) 0.0337(5) Uani 1 1 d .
H20 H 1.2682 0.8852 0.1574 0.040 Uiso 1 1 calc R
C21 C 0.7343(3) 0.2046(2) 0.17489(9) 0.0291(5) Uani 1 1 d .
C22 C 0.5438(3) 0.3250(3) 0.22476(12) 0.0411(6) Uani 1 1 d .
H22B H 0.5231 0.2729 0.2557 0.049 Uiso 1 1 calc R
H22A H 0.4632 0.2973 0.1987 0.049 Uiso 1 1 calc R
C23 C 0.5254(4) 0.4683(3) 0.23552(12) 0.0453(7) Uani 1 1 d .
H23A H 0.5364 0.5183 0.2041 0.068 Uiso 1 1 calc R
H23C H 0.6117 0.4961 0.2592 0.068 Uiso 1 1 calc R
H23B H 0.4159 0.4848 0.2503 0.068 Uiso 1 1 calc R

loop_
_atom_site_aniso_label
_atom_site_aniso_U_11
_atom_site_aniso_U_22
_atom_site_aniso_U_33
_atom_site_aniso_U_23
_atom_site_aniso_U_13
_atom_site_aniso_U_12
Br1 0.04177(13) 0.02151(12) 0.06745(19) -0.00598(12) -0.00170(16) 0.00363(13)
F1 0.0621(11) 0.0405(10) 0.0495(10) 0.0220(9) -0.0048(9) -0.0001(8)
F2 0.0363(8) 0.0433(9) 0.0524(10) 0.0050(8) -0.0053(7) 0.0150(7)
F3 0.0441(8) 0.0437(9) 0.0293(8) 0.0007(7) -0.0050(6) -0.0009(7)
O1 0.0473(10) 0.0205(8) 0.0397(11) -0.0036(8) 0.0059(8) 0.0029(8)
O2 0.0226(8) 0.0400(9) 0.0430(10) 0.0036(8) -0.0038(7) 0.0016(8)
O3 0.0415(10) 0.0352(10) 0.0471(12) -0.0061(9) 0.0078(9) -0.0111(9)
O4 0.0303(9) 0.0324(9) 0.0379(10) -0.0076(8) 0.0036(7) -0.0005(7)
N1 0.0733(19) 0.0470(15) 0.0368(14) -0.0045(12) 0.0151(14) 0.0035(14)
N2 0.0236(9) 0.0250(10) 0.0273(10) -0.0008(8) 0.0003(8) -0.0016(8)
C1 0.0395(13) 0.0313(13) 0.0366(14) 0.0071(12) -0.0013(11) 0.0060(12)
C2 0.0318(11) 0.0229(11) 0.0283(12) -0.0037(10) 0.0007(9) 0.0024(10)
C3 0.0378(13) 0.0325(14) 0.0328(14) -0.0080(11) -0.0004(11) 0.0067(11)
C4 0.0261(11) 0.0315(13) 0.0280(12) -0.0049(11) 0.0005(9) 0.0060(10)
C5 0.0239(9) 0.0245(11) 0.0252(11) 0.0003(10) -0.0002(8) 0.0045(9)
C6 0.0427(13) 0.0364(14) 0.0300(13) -0.0059(13) 0.0050(11) 0.0051(13)
C7 0.0261(10) 0.0290(12) 0.0224(12) 0.0019(10) 0.0005(9) 0.0004(9)
C8 0.0224(10) 0.0220(10) 0.0247(12) 0.0008(9) 0.0019(8) -0.0013(9)
C9 0.0263(12) 0.0220(10) 0.0337(12) 0.0014(9) 0.0037(9) 0.0013(9)
C10 0.0233(11) 0.0315(13) 0.0382(14) 0.0067(11) 0.0041(10) 0.0019(10)
C11 0.0230(11) 0.0356(13) 0.0349(14) 0.0013(11) -0.0030(10) -0.0022(10)
C12 0.0277(11) 0.0268(12) 0.0306(13) -0.0014(10) -0.0016(10) -0.0032(10)
C13 0.0233(10) 0.0235(11) 0.0241(11) 0.0010(10) 0.0019(8) 0.0012(8)
C14 0.0296(11) 0.0298(13) 0.0275(12) -0.0020(11) -0.0028(9) -0.0060(10)
C15 0.0206(10) 0.0250(11) 0.0343(13) 0.0019(10) -0.0007(9) 0.0020(9)
C16 0.0308(11) 0.0389(14) 0.0326(13) 0.0027(12) -0.0010(10) -0.0008(12)
C17 0.0447(16) 0.0522(16) 0.0350(14) 0.0115(13) 0.0037(12) 0.0088(14)
C18 0.0415(15) 0.0429(16) 0.057(2) 0.0232(15) 0.0183(14) 0.0095(13)
C19 0.0325(13) 0.0261(13) 0.072(2) 0.0123(14) 0.0101(14) 0.0030(11)
C20 0.0285(10) 0.0267(11) 0.0459(15) 0.0007(10) -0.0007(12) 0.0004(11)
C21 0.0357(12) 0.0222(10) 0.0296(11) 0.0038(9) 0.0016(10) -0.0020(12)
C22 0.0310(12) 0.0423(16) 0.0501(17) -0.0062(15) 0.0128(12) -0.0009(12)
C23 0.0407(16) 0.0463(17) 0.0488(18) -0.0077(14) 0.0023(13) 0.0064(14)

loop_
_atom_type_symbol
_atom_type_description
_atom_type_scat_dispersion_real
_atom_type_scat_dispersion_imag
_atom_type_scat_source
C C 0.0033 0.0016 'International Tables Vol C Tables 4.2.6.8 and 6.1.1.4'
H H 0.0000 0.0000 'International Tables Vol C Tables 4.2.6.8 and 6.1.1.4'
N N 0.0061 0.0033 'International Tables Vol C Tables 4.2.6.8 and 6.1.1.4'
O O 0.0106 0.0060 'International Tables Vol C Tables 4.2.6.8 and 6.1.1.4'
F F 0.0171 0.0103 'International Tables Vol C Tables 4.2.6.8 and 6.1.1.4'
Br Br -0.2901 2.4595 'International Tables Vol C Tables 4.2.6.8 and 6.1.1.4'

loop_
_geom_angle_atom_site_label_1
_geom_angle_atom_site_label_2
_geom_angle_atom_site_label_3
_geom_angle
C3 O1 C2 108.70(19)
C21 O4 C22 115.6(2)
C7 N2 C8 111.45(19)
C7 N2 C14 119.56(18)
C8 N2 C14 128.0(2)
F3 C1 F2 108.4(2)
F3 C1 F1 107.1(2)
F2 C1 F1 107.2(2)
F3 C1 C2 112.8(2)
F2 C1 C2 111.9(2)
F1 C1 C2 109.1(2)
O1 C2 C1 104.1(2)
O1 C2 C21 106.71(19)
C1 C2 C21 109.7(2)
O1 C2 C5 106.54(19)
C1 C2 C5 116.2(2)
C21 C2 C5 112.73(19)
C4 C3 O1 114.2(2)
C4 C3 H3 122.9
O1 C3 H3 122.9
C3 C4 C6 127.3(2)
C3 C4 C5 110.2(2)
C6 C4 C5 122.4(2)
C13 C5 C4 112.40(19)
C13 C5 C7 101.86(18)
C4 C5 C7 112.20(19)
C13 C5 C2 114.98(19)
C4 C5 C2 99.11(19)
C7 C5 C2 116.82(19)
N1 C6 C4 176.4(3)
O2 C7 N2 125.2(2)
O2 C7 C5 126.3(2)
N2 C7 C5 108.28(18)
C9 C8 C13 118.9(2)
C9 C8 N2 132.3(2)
C13 C8 N2 108.8(2)
C8 C9 C10 119.4(2)
C8 C9 Br1 124.02(18)
C10 C9 Br1 116.59(17)
C11 C10 C9 121.2(2)
C11 C10 H10 119.4
C9 C10 H10 119.4
C10 C11 C12 120.0(2)
C10 C11 H11 120.0
C12 C11 H11 120.0
C13 C12 C11 118.7(2)
C13 C12 H12 120.7
C11 C12 H12 120.7
C12 C13 C8 121.8(2)
C12 C13 C5 128.8(2)
C8 C13 C5 109.4(2)
N2 C14 C15 114.51(19)
N2 C14 H14B 108.6
C15 C14 H14B 108.6
N2 C14 H14A 108.6
C15 C14 H14A 108.6
H14B C14 H14A 107.6
C16 C15 C20 119.3(2)
C16 C15 C14 123.1(2)
C20 C15 C14 117.6(2)
C15 C16 C17 120.3(3)
C15 C16 H16 119.8
C17 C16 H16 119.8
C18 C17 C16 120.3(3)
C18 C17 H17 119.9
C16 C17 H17 119.9
C19 C18 C17 120.1(3)
C19 C18 H18 119.9
C17 C18 H18 119.9
C18 C19 C20 120.3(3)
C18 C19 H19 119.9
C20 C19 H19 119.9
C15 C20 C19 119.7(3)
C15 C20 H20 120.1
C19 C20 H20 120.1
O3 C21 O4 127.5(2)
O3 C21 C2 122.6(2)
O4 C21 C2 109.8(2)
O4 C22 C23 107.5(2)
O4 C22 H22B 110.2
C23 C22 H22B 110.2
O4 C22 H22A 110.2
C23 C22 H22A 110.2
H22B C22 H22A 108.5
C22 C23 H23A 109.5
C22 C23 H23C 109.5
H23A C23 H23C 109.5
C22 C23 H23B 109.5
H23A C23 H23B 109.5
H23C C23 H23B 109.5

loop_
_geom_bond_atom_site_label_1
_geom_bond_atom_site_label_2
_geom_bond_distance
Br1 C9 1.896(2)
F1 C1 1.348(3)
F2 C1 1.334(3)
F3 C1 1.331(3)
O1 C3 1.354(3)
O1 C2 1.433(3)
O2 C7 1.214(3)
O3 C21 1.194(3)
O4 C21 1.322(3)
O4 C22 1.474(3)
N1 C6 1.147(4)
N2 C7 1.371(3)
N2 C8 1.415(3)
N2 C14 1.464(3)
C1 C2 1.534(3)
C2 C21 1.546(3)
C2 C5 1.580(3)
C3 C4 1.325(4)
C3 H3 0.9500
C4 C6 1.422(4)
C4 C5 1.524(3)
C5 C13 1.509(3)
C5 C7 1.542(3)
C8 C9 1.380(3)
C8 C13 1.405(3)
C9 C10 1.395(3)
C10 C11 1.381(4)
C10 H10 0.9500
C11 C12 1.393(3)
C11 H11 0.9500
C12 C13 1.378(3)
C12 H12 0.9500
C14 C15 1.514(3)
C14 H14B 0.9900
C14 H14A 0.9900
C15 C16 1.384(3)
C15 C20 1.395(3)
C16 C17 1.389(4)
C16 H16 0.9500
C17 C18 1.378(4)
C17 H17 0.9500
C18 C19 1.372(5)
C18 H18 0.9500
C19 C20 1.397(4)
C19 H19 0.9500
C20 H20 0.9500
C22 C23 1.490(4)
C22 H22B 0.9900
C22 H22A 0.9900
C23 H23A 0.9800
C23 H23C 0.9800
C23 H23B 0.9800

loop_
_geom_torsion_atom_site_label_1
_geom_torsion_atom_site_label_2
_geom_torsion_atom_site_label_3
_geom_torsion_atom_site_label_4
_geom_torsion
C3 O1 C2 C1 -113.9(2)
C3 O1 C2 C21 130.2(2)
C3 O1 C2 C5 9.5(2)
F3 C1 C2 O1 174.2(2)
F2 C1 C2 O1 51.6(3)
F1 C1 C2 O1 -66.8(2)
F3 C1 C2 C21 -72.0(3)
F2 C1 C2 C21 165.4(2)
F1 C1 C2 C21 47.0(3)
F3 C1 C2 C5 57.4(3)
F2 C1 C2 C5 -65.2(3)
F1 C1 C2 C5 176.4(2)
C2 O1 C3 C4 -4.0(3)
O1 C3 C4 C6 179.5(2)
O1 C3 C4 C5 -3.6(3)
C3 C4 C5 C13 -113.3(2)
C6 C4 C5 C13 63.8(3)
C3 C4 C5 C7 132.6(2)
C6 C4 C5 C7 -50.3(3)
C3 C4 C5 C2 8.7(3)
C6 C4 C5 C2 -174.3(2)
O1 C2 C5 C13 109.4(2)
C1 C2 C5 C13 -135.1(2)
C21 C2 C5 C13 -7.3(3)
O1 C2 C5 C4 -10.6(2)
C1 C2 C5 C4 104.8(2)
C21 C2 C5 C4 -127.3(2)
O1 C2 C5 C7 -131.2(2)
C1 C2 C5 C7 -15.8(3)
C21 C2 C5 C7 112.0(2)
C3 C4 C6 N1 -171(5)
C5 C4 C6 N1 13(5)
C8 N2 C7 O2 170.6(2)
C14 N2 C7 O2 0.9(4)
C8 N2 C7 C5 -4.4(3)
C14 N2 C7 C5 -174.10(19)
C13 C5 C7 O2 -169.9(2)
C4 C5 C7 O2 -49.5(3)
C2 C5 C7 O2 63.9(3)
C13 C5 C7 N2 5.0(2)
C4 C5 C7 N2 125.4(2)
C2 C5 C7 N2 -121.1(2)
C7 N2 C8 C9 -177.6(2)
C14 N2 C8 C9 -9.0(4)
C7 N2 C8 C13 1.8(3)
C14 N2 C8 C13 170.4(2)
C13 C8 C9 C10 -1.6(4)
N2 C8 C9 C10 177.8(2)
C13 C8 C9 Br1 179.29(17)
N2 C8 C9 Br1 -1.4(4)
C8 C9 C10 C11 0.7(4)
Br1 C9 C10 C11 179.9(2)
C9 C10 C11 C12 0.0(4)
C10 C11 C12 C13 0.3(4)
C11 C12 C13 C8 -1.3(4)
C11 C12 C13 C5 179.7(2)
C9 C8 C13 C12 1.9(4)
N2 C8 C13 C12 -177.6(2)
C9 C8 C13 C5 -178.9(2)
N2 C8 C13 C5 1.6(3)
C4 C5 C13 C12 54.9(3)
C7 C5 C13 C12 175.2(2)
C2 C5 C13 C12 -57.5(3)
C4 C5 C13 C8 -124.2(2)
C7 C5 C13 C8 -3.9(2)
C2 C5 C13 C8 123.4(2)
C7 N2 C14 C15 93.6(3)
C8 N2 C14 C15 -74.1(3)
N2 C14 C15 C16 -3.8(3)
N2 C14 C15 C20 177.9(2)
C20 C15 C16 C17 0.4(4)
C14 C15 C16 C17 -177.9(2)
C15 C16 C17 C18 0.1(4)
C16 C17 C18 C19 0.0(4)
C17 C18 C19 C20 -0.5(4)
C16 C15 C20 C19 -0.9(3)
C14 C15 C20 C19 177.4(2)
C18 C19 C20 C15 1.0(4)
C22 O4 C21 O3 -5.4(4)
C22 O4 C21 C2 174.1(2)
O1 C2 C21 O3 -5.1(3)
C1 C2 C21 O3 -117.2(3)
C5 C2 C21 O3 111.5(3)
O1 C2 C21 O4 175.46(19)
C1 C2 C21 O4 63.3(3)
C5 C2 C21 O4 -67.9(2)
C21 O4 C22 C23 -150.0(2)
